data_7158515
loop_
_publ_author_name
'Wang, Jiateng'
'Zhuang, Yunqing'
'Zhao, Jie'
'Bi, Yusong'
'Li, Chunyan'
'Bi, Gehua'
'Yang, Kai'
'Huang, Xin'
'Zhang, Weimin'

_publ_section_title
;
 Copper-catalyzed direct sulfenoamination of saturated ketones <i>via in
 situ</i> formed enaminones.
;
_journal_issue 8
_journal_name_full 'Organic &amp; biomolecular chemistry'
_journal_page_first 1749
_journal_page_last 1753
_journal_paper_doi 10.1039/d1ob02469h
_journal_volume 20
_journal_year 2022
_chemical_formula_moiety 'C20 H20 Cl N O2 S'
_chemical_formula_sum 'C20 H20 Cl N O2 S'
_chemical_formula_weight 373.88
_space_group_crystal_system monoclinic
_space_group_IT_number 14
_space_group_name_Hall '-P 2yn'
_space_group_name_H-M_alt 'P 1 21/n 1'
_atom_sites_solution_hydrogens geom
_atom_sites_solution_primary dual
_audit_block_doi 10.5517/ccdc.csd.cc29856z
_audit_creation_date 2021-08-21
_audit_creation_method
;
Olex2 1.5
(compiled 2021.07.19 svn.r715e62df for OlexSys, GUI svn.r6383)
;
_audit_update_record
;
2021-11-19 deposited with the CCDC.	2022-02-02 downloaded from the CCDC.
;
_cell_angle_alpha 90
_cell_angle_beta 108.685(3)
_cell_angle_gamma 90
_cell_formula_units_Z 4
_cell_length_a 9.4606(5)
_cell_length_b 15.2394(8)
_cell_length_c 13.4503(8)
_cell_measurement_reflns_used 6070
_cell_measurement_temperature 193.00
_cell_measurement_theta_max 58.983
_cell_measurement_theta_min 3.018
_cell_volume 1836.98(18)
_computing_cell_refinement 'SAINT V8.40A (Bruker, 2019)'
_computing_data_reduction 'SAINT V8.40A (Bruker, 2019)'
_computing_molecular_graphics 'Olex2 1.5 (Dolomanov et al., 2009)'
_computing_publication_material 'Olex2 1.5 (Dolomanov et al., 2009)'
_computing_structure_refinement 'SHELXL 2018/3 (Sheldrick, 2015)'
_computing_structure_solution 'SHELXT 2018/2 (Sheldrick, 2018)'
_diffrn_ambient_temperature 193.00
_diffrn_measured_fraction_theta_full 0.993
_diffrn_measured_fraction_theta_max 0.943
_diffrn_measurement_device_type 'Bruker D8 VENTURE Metaljet PHOTON II'
_diffrn_measurement_method '\f and \w scans'
_diffrn_radiation_type GaK\a
_diffrn_radiation_wavelength 1.34139
_diffrn_reflns_av_R_equivalents 0.0485
_diffrn_reflns_av_unetI/netI 0.0544
_diffrn_reflns_Laue_measured_fraction_full 0.993
_diffrn_reflns_Laue_measured_fraction_max 0.943
_diffrn_reflns_limit_h_max 9
_diffrn_reflns_limit_h_min -12
_diffrn_reflns_limit_k_max 15
_diffrn_reflns_limit_k_min -18
_diffrn_reflns_limit_l_max 16
_diffrn_reflns_limit_l_min -15
_diffrn_reflns_number 14195
_diffrn_reflns_point_group_measured_fraction_full 0.993
_diffrn_reflns_point_group_measured_fraction_max 0.943
_diffrn_reflns_theta_full 53.594
_diffrn_reflns_theta_max 60.251
_diffrn_reflns_theta_min 3.934
_diffrn_source_current 2.85
_diffrn_source_power 0.1986735
_diffrn_source_voltage 69.71
_diffrn_standards_number 0
_exptl_absorpt_coefficient_mu 1.983
_exptl_absorpt_correction_T_max 0.7518
_exptl_absorpt_correction_T_min 0.5606
_exptl_absorpt_correction_type multi-scan
_exptl_absorpt_process_details
;
SADABS-2016/2 (Bruker,2016/2) was used for absorption correction.
wR2(int) was 0.1197 before and 0.0587 after correction.
The Ratio of minimum to maximum transmission is 0.7457.
The \l/2 correction factor is Not present.
;
_exptl_crystal_density_diffrn 1.352
_exptl_crystal_description block
_exptl_crystal_F_000 784
_exptl_crystal_size_max 0.12
_exptl_crystal_size_mid 0.1
_exptl_crystal_size_min 0.1
_refine_diff_density_max 0.249
_refine_diff_density_min -0.395
_refine_diff_density_rms 0.063
_refine_ls_extinction_method none
_refine_ls_goodness_of_fit_ref 1.123
_refine_ls_hydrogen_treatment constr
_refine_ls_matrix_type full
_refine_ls_number_parameters 227
_refine_ls_number_reflns 3942
_refine_ls_number_restraints 0
_refine_ls_restrained_S_all 1.123
_refine_ls_R_factor_all 0.0706
_refine_ls_R_factor_gt 0.0449
_refine_ls_shift/su_max 0.000
_refine_ls_shift/su_mean 0.000
_refine_ls_structure_factor_coef Fsqd
_refine_ls_weighting_details 'w=1/[\s^2^(Fo^2^)+(0.0622P)^2^] where P=(Fo^2^+2Fc^2^)/3'
_refine_ls_weighting_scheme calc
_refine_ls_wR_factor_gt 0.1114
_refine_ls_wR_factor_ref 0.1212
_reflns_Friedel_coverage 0.000
_reflns_number_gt 2865
_reflns_number_total 3942
_reflns_threshold_expression 'I > 2\s(I)'
_cod_data_source_file d1ob02469h2.cif
_cod_data_source_block a
_cod_depositor_comments 'Adding full bibliography for 7158515.cif.'
_cod_database_code 7158515
_shelx_shelxl_version_number 2018/3
_shelx_space_group_comment
;
The symmetry employed for this shelxl refinement is uniquely defined
by the following loop, which should always be used as a source of
symmetry information in preference to the above space-group names.
They are only intended as comments.
;
_shelx_estimated_absorpt_t_max 0.826
_shelx_estimated_absorpt_t_min 0.797
_olex2_refinement_description
;
1. Fixed Uiso
 At 1.2 times of:
  All C(H) groups, All C(H,H) groups
 At 1.5 times of:
  All C(H,H,H) groups
2.a Secondary CH2 refined with riding coordinates:
 C10(H10A,H10B), C11(H11A,H11B), C12(H12A,H12B), C13(H13A,H13B)
2.b Aromatic/amide H refined with riding coordinates:
 C1(H1), C2(H2), C4(H4), C5(H5), C9(H9), C15(H15), C16(H16), C17(H17), C18(H18)
2.c Idealised Me refined as rotating group:
 C20(H20A,H20B,H20C)
;
_olex2_submission_special_instructions 'No special instructions were received'

loop_
_space_group_symop_operation_xyz
'x, y, z'
'-x+1/2, y+1/2, -z+1/2'
'-x, -y, -z'
'x-1/2, -y-1/2, z-1/2'

loop_
_atom_site_label
_atom_site_type_symbol
_atom_site_fract_x
_atom_site_fract_y
_atom_site_fract_z
_atom_site_U_iso_or_equiv
_atom_site_adp_type
_atom_site_occupancy
_atom_site_site_symmetry_order
_atom_site_calc_flag
_atom_site_refinement_flags_posn
_atom_site_refinement_flags_adp
_atom_site_refinement_flags_occupancy
_atom_site_disorder_assembly
_atom_site_disorder_group
Cl1 Cl 0.46181(6) 0.06734(4) 0.08232(4) 0.0588(2) Uani 1 1 d . . . . .
S1 S 0.31113(5) 0.30655(3) 0.45331(4) 0.03224(16) Uani 1 1 d . . . . .
O1 O 0.65815(15) 0.15931(10) 0.58965(10) 0.0511(4) Uani 1 1 d . . . . .
O2 O 0.49611(17) 0.55967(9) 0.71266(13) 0.0612(5) Uani 1 1 d . . . . .
N1 N 0.51612(15) 0.37817(10) 0.69119(12) 0.0347(4) Uani 1 1 d . . . . .
C1 C 0.50801(18) 0.22647(13) 0.32422(14) 0.0331(4) Uani 1 1 d . . . . .
H1 H 0.502813 0.287733 0.335654 0.040 Uiso 1 1 calc R U . . .
C2 C 0.48859(19) 0.19581(13) 0.22462(15) 0.0367(5) Uani 1 1 d . . . . .
H2 H 0.472039 0.235499 0.167561 0.044 Uiso 1 1 calc R U . . .
C3 C 0.49349(19) 0.10655(14) 0.20866(15) 0.0369(5) Uani 1 1 d . . . . .
C4 C 0.5233(2) 0.04754(13) 0.29117(16) 0.0376(5) Uani 1 1 d . . . . .
H4 H 0.528356 -0.013673 0.279355 0.045 Uiso 1 1 calc R U . . .
C5 C 0.54553(18) 0.07972(12) 0.39083(15) 0.0329(5) Uani 1 1 d . . . . .
H5 H 0.568333 0.040139 0.448382 0.039 Uiso 1 1 calc R U . . .
C6 C 0.53523(17) 0.16871(12) 0.40865(14) 0.0284(4) Uani 1 1 d . . . . .
C7 C 0.56394(19) 0.19941(12) 0.51930(14) 0.0322(4) Uani 1 1 d . . . . .
C8 C 0.48386(18) 0.27471(12) 0.54262(14) 0.0296(4) Uani 1 1 d . . . . .
C9 C 0.55555(19) 0.31595(12) 0.63619(15) 0.0311(4) Uani 1 1 d . . . . .
H9 H 0.654596 0.295510 0.668375 0.037 Uiso 1 1 calc R U . . .
C10 C 0.3706(2) 0.42014(13) 0.66796(18) 0.0451(6) Uani 1 1 d . . . . .
H10A H 0.338271 0.419533 0.731055 0.054 Uiso 1 1 calc R U . . .
H10B H 0.295619 0.387973 0.611155 0.054 Uiso 1 1 calc R U . . .
C11 C 0.3834(2) 0.51295(15) 0.63456(18) 0.0598(7) Uani 1 1 d . . . . .
H11A H 0.407555 0.512780 0.568181 0.072 Uiso 1 1 calc R U . . .
H11B H 0.286405 0.543082 0.621430 0.072 Uiso 1 1 calc R U . . .
C12 C 0.6382(2) 0.51750(13) 0.73644(17) 0.0485(6) Uani 1 1 d . . . . .
H12A H 0.713396 0.550969 0.791691 0.058 Uiso 1 1 calc R U . . .
H12B H 0.669734 0.516639 0.673032 0.058 Uiso 1 1 calc R U . . .
C13 C 0.6301(2) 0.42558(12) 0.77329(15) 0.0365(5) Uani 1 1 d . . . . .
H13A H 0.728016 0.396326 0.787655 0.044 Uiso 1 1 calc R U . . .
H13B H 0.603881 0.426063 0.838894 0.044 Uiso 1 1 calc R U . . .
C14 C 0.18229(18) 0.23337(12) 0.48098(13) 0.0279(4) Uani 1 1 d . . . . .
C15 C 0.2262(2) 0.16755(13) 0.55609(14) 0.0358(5) Uani 1 1 d . . . . .
H15 H 0.328754 0.160555 0.595229 0.043 Uiso 1 1 calc R U . . .
C16 C 0.1211(2) 0.11215(14) 0.57406(16) 0.0444(5) Uani 1 1 d . . . . .
H16 H 0.151356 0.067353 0.625666 0.053 Uiso 1 1 calc R U . . .
C17 C -0.0271(2) 0.12198(15) 0.51725(18) 0.0496(6) Uani 1 1 d . . . . .
H17 H -0.099370 0.084098 0.529693 0.059 Uiso 1 1 calc R U . . .
C18 C -0.0710(2) 0.18684(14) 0.44212(17) 0.0442(6) Uani 1 1 d . . . . .
H18 H -0.173788 0.192569 0.403018 0.053 Uiso 1 1 calc R U . . .
C19 C 0.03110(18) 0.24409(13) 0.42202(14) 0.0333(5) Uani 1 1 d . . . . .
C20 C -0.0188(2) 0.31477(13) 0.34105(16) 0.0449(6) Uani 1 1 d . . . . .
H20A H -0.002701 0.372226 0.375579 0.067 Uiso 1 1 calc R U . . .
H20B H -0.125099 0.307252 0.302326 0.067 Uiso 1 1 calc R U . . .
H20C H 0.038790 0.311102 0.292214 0.067 Uiso 1 1 calc R U . . .

loop_
_atom_site_aniso_label
_atom_site_aniso_U_11
_atom_site_aniso_U_22
_atom_site_aniso_U_33
_atom_site_aniso_U_23
_atom_site_aniso_U_13
_atom_site_aniso_U_12
Cl1 0.0703(4) 0.0694(5) 0.0364(3) -0.0105(3) 0.0169(3) 0.0025(3)
S1 0.0273(2) 0.0316(3) 0.0352(3) 0.0059(2) 0.00638(19) 0.00144(19)
O1 0.0555(9) 0.0509(10) 0.0356(8) -0.0004(7) -0.0013(7) 0.0234(7)
O2 0.0680(11) 0.0358(10) 0.0684(11) -0.0076(8) 0.0060(8) 0.0039(7)
N1 0.0277(8) 0.0337(10) 0.0401(9) -0.0090(8) 0.0074(7) -0.0019(7)
C1 0.0313(10) 0.0281(11) 0.0397(11) 0.0009(9) 0.0114(8) -0.0007(8)
C2 0.0363(11) 0.0402(13) 0.0349(11) 0.0093(9) 0.0131(9) 0.0022(8)
C3 0.0328(10) 0.0448(14) 0.0331(11) -0.0035(10) 0.0107(8) 0.0011(9)
C4 0.0406(11) 0.0292(12) 0.0429(12) -0.0048(9) 0.0134(9) 0.0036(9)
C5 0.0309(10) 0.0322(12) 0.0343(11) 0.0041(9) 0.0087(8) 0.0036(8)
C6 0.0241(9) 0.0287(11) 0.0318(10) 0.0008(8) 0.0083(7) 0.0021(7)
C7 0.0286(9) 0.0322(12) 0.0338(10) 0.0008(9) 0.0071(8) -0.0012(8)
C8 0.0244(9) 0.0297(11) 0.0337(10) -0.0001(9) 0.0079(7) 0.0010(8)
C9 0.0250(9) 0.0300(11) 0.0377(11) 0.0013(9) 0.0092(8) -0.0024(7)
C10 0.0322(10) 0.0497(15) 0.0521(13) -0.0177(11) 0.0117(9) 0.0017(9)
C11 0.0570(14) 0.0555(17) 0.0541(15) -0.0056(13) 0.0000(11) 0.0171(12)
C12 0.0502(13) 0.0380(14) 0.0518(14) -0.0041(11) 0.0088(10) -0.0073(10)
C13 0.0374(10) 0.0371(13) 0.0311(11) -0.0026(9) 0.0056(8) -0.0052(8)
C14 0.0269(9) 0.0295(11) 0.0259(9) -0.0050(8) 0.0068(7) -0.0008(7)
C15 0.0321(10) 0.0370(12) 0.0367(11) 0.0028(9) 0.0086(8) -0.0019(8)
C16 0.0459(12) 0.0377(13) 0.0512(13) 0.0064(10) 0.0181(10) -0.0066(10)
C17 0.0411(12) 0.0449(14) 0.0674(16) -0.0012(12) 0.0238(11) -0.0120(10)
C18 0.0261(10) 0.0525(15) 0.0532(13) -0.0119(11) 0.0116(9) -0.0057(9)
C19 0.0286(9) 0.0350(12) 0.0338(11) -0.0071(9) 0.0067(8) 0.0037(8)
C20 0.0355(11) 0.0500(14) 0.0407(12) 0.0004(10) 0.0003(9) 0.0126(9)

loop_
_atom_type_symbol
_atom_type_description
_atom_type_scat_dispersion_real
_atom_type_scat_dispersion_imag
_atom_type_scat_source
C C 0.0137 0.0067 'International Tables Vol C Tables 4.2.6.8 and 6.1.1.4'
H H 0.0000 0.0000 'International Tables Vol C Tables 4.2.6.8 and 6.1.1.4'
Cl Cl 0.3281 0.5435 'International Tables Vol C Tables 4.2.6.8 and 6.1.1.4'
N N 0.0241 0.0134 'International Tables Vol C Tables 4.2.6.8 and 6.1.1.4'
O O 0.0389 0.0241 'International Tables Vol C Tables 4.2.6.8 and 6.1.1.4'
S S 0.2925 0.4295 'International Tables Vol C Tables 4.2.6.8 and 6.1.1.4'

loop_
_geom_angle_atom_site_label_1
_geom_angle_atom_site_label_2
_geom_angle_atom_site_label_3
_geom_angle
_geom_angle_site_symmetry_1
_geom_angle_site_symmetry_3
_geom_angle_publ_flag
C8 S1 C14 103.50(8) . . ?
C11 O2 C12 111.60(16) . . ?
C9 N1 C10 127.48(15) . . ?
C9 N1 C13 120.18(15) . . ?
C10 N1 C13 111.21(15) . . ?
C2 C1 H1 119.6 . . ?
C2 C1 C6 120.76(18) . . ?
C6 C1 H1 119.6 . . ?
C1 C2 H2 120.5 . . ?
C1 C2 C3 119.08(18) . . ?
C3 C2 H2 120.5 . . ?
C2 C3 Cl1 119.21(16) . . ?
C2 C3 C4 121.57(19) . . ?
C4 C3 Cl1 119.22(17) . . ?
C3 C4 H4 120.8 . . ?
C5 C4 C3 118.45(19) . . ?
C5 C4 H4 120.8 . . ?
C4 C5 H5 119.4 . . ?
C4 C5 C6 121.25(18) . . ?
C6 C5 H5 119.4 . . ?
C1 C6 C7 122.61(17) . . ?
C5 C6 C1 118.81(17) . . ?
C5 C6 C7 118.45(16) . . ?
O1 C7 C6 117.60(16) . . ?
O1 C7 C8 121.35(16) . . ?
C8 C7 C6 121.05(15) . . ?
C7 C8 S1 120.11(13) . . ?
C9 C8 S1 125.24(15) . . ?
C9 C8 C7 114.65(15) . . ?
N1 C9 C8 133.79(17) . . ?
N1 C9 H9 113.1 . . ?
C8 C9 H9 113.1 . . ?
N1 C10 H10A 110.0 . . ?
N1 C10 H10B 110.0 . . ?
N1 C10 C11 108.45(17) . . ?
H10A C10 H10B 108.4 . . ?
C11 C10 H10A 110.0 . . ?
C11 C10 H10B 110.0 . . ?
O2 C11 C10 111.30(17) . . ?
O2 C11 H11A 109.4 . . ?
O2 C11 H11B 109.4 . . ?
C10 C11 H11A 109.4 . . ?
C10 C11 H11B 109.4 . . ?
H11A C11 H11B 108.0 . . ?
O2 C12 H12A 109.5 . . ?
O2 C12 H12B 109.5 . . ?
O2 C12 C13 110.52(17) . . ?
H12A C12 H12B 108.1 . . ?
C13 C12 H12A 109.5 . . ?
C13 C12 H12B 109.5 . . ?
N1 C13 C12 108.42(15) . . ?
N1 C13 H13A 110.0 . . ?
N1 C13 H13B 110.0 . . ?
C12 C13 H13A 110.0 . . ?
C12 C13 H13B 110.0 . . ?
H13A C13 H13B 108.4 . . ?
C15 C14 S1 122.68(13) . . ?
C15 C14 C19 120.50(17) . . ?
C19 C14 S1 116.82(14) . . ?
C14 C15 H15 119.9 . . ?
C16 C15 C14 120.22(18) . . ?
C16 C15 H15 119.9 . . ?
C15 C16 H16 120.0 . . ?
C17 C16 C15 119.9(2) . . ?
C17 C16 H16 120.0 . . ?
C16 C17 H17 120.0 . . ?
C16 C17 C18 120.02(19) . . ?
C18 C17 H17 120.0 . . ?
C17 C18 H18 119.1 . . ?
C17 C18 C19 121.81(18) . . ?
C19 C18 H18 119.1 . . ?
C14 C19 C20 121.40(17) . . ?
C18 C19 C14 117.52(17) . . ?
C18 C19 C20 121.08(17) . . ?
C19 C20 H20A 109.5 . . ?
C19 C20 H20B 109.5 . . ?
C19 C20 H20C 109.5 . . ?
H20A C20 H20B 109.5 . . ?
H20A C20 H20C 109.5 . . ?
H20B C20 H20C 109.5 . . ?

loop_
_geom_bond_atom_site_label_1
_geom_bond_atom_site_label_2
_geom_bond_distance
_geom_bond_site_symmetry_2
_geom_bond_publ_flag
Cl1 C3 1.734(2) . ?
S1 C8 1.7582(16) . ?
S1 C14 1.7772(18) . ?
O1 C7 1.2339(19) . ?
O2 C11 1.425(2) . ?
O2 C12 1.430(2) . ?
N1 C9 1.328(2) . ?
N1 C10 1.458(2) . ?
N1 C13 1.463(2) . ?
C1 H1 0.9500 . ?
C1 C2 1.374(3) . ?
C1 C6 1.394(2) . ?
C2 H2 0.9500 . ?
C2 C3 1.380(3) . ?
C3 C4 1.385(3) . ?
C4 H4 0.9500 . ?
C4 C5 1.379(3) . ?
C5 H5 0.9500 . ?
C5 C6 1.386(2) . ?
C6 C7 1.500(2) . ?
C7 C8 1.463(2) . ?
C8 C9 1.375(2) . ?
C9 H9 0.9500 . ?
C10 H10A 0.9900 . ?
C10 H10B 0.9900 . ?
C10 C11 1.501(3) . ?
C11 H11A 0.9900 . ?
C11 H11B 0.9900 . ?
C12 H12A 0.9900 . ?
C12 H12B 0.9900 . ?
C12 C13 1.496(2) . ?
C13 H13A 0.9900 . ?
C13 H13B 0.9900 . ?
C14 C15 1.389(2) . ?
C14 C19 1.405(2) . ?
C15 H15 0.9500 . ?
C15 C16 1.384(3) . ?
C16 H16 0.9500 . ?
C16 C17 1.373(3) . ?
C17 H17 0.9500 . ?
C17 C18 1.379(3) . ?
C18 H18 0.9500 . ?
C18 C19 1.391(3) . ?
C19 C20 1.497(3) . ?
C20 H20A 0.9800 . ?
C20 H20B 0.9800 . ?
C20 H20C 0.9800 . ?

loop_
_geom_torsion_atom_site_label_1
_geom_torsion_atom_site_label_2
_geom_torsion_atom_site_label_3
_geom_torsion_atom_site_label_4
_geom_torsion
_geom_torsion_site_symmetry_1
_geom_torsion_site_symmetry_2
_geom_torsion_site_symmetry_3
_geom_torsion_site_symmetry_4
_geom_torsion_publ_flag
Cl1 C3 C4 C5 -178.83(13) . . . . ?
S1 C8 C9 N1 9.7(3) . . . . ?
S1 C14 C15 C16 -179.71(15) . . . . ?
S1 C14 C19 C18 179.46(14) . . . . ?
S1 C14 C19 C20 -0.9(2) . . . . ?
O1 C7 C8 S1 -157.90(16) . . . . ?
O1 C7 C8 C9 22.8(3) . . . . ?
O2 C12 C13 N1 58.1(2) . . . . ?
N1 C10 C11 O2 -56.6(2) . . . . ?
C1 C2 C3 Cl1 177.50(14) . . . . ?
C1 C2 C3 C4 -2.6(3) . . . . ?
C1 C6 C7 O1 -141.87(18) . . . . ?
C1 C6 C7 C8 37.6(2) . . . . ?
C2 C1 C6 C5 1.3(3) . . . . ?
C2 C1 C6 C7 177.16(16) . . . . ?
C2 C3 C4 C5 1.3(3) . . . . ?
C3 C4 C5 C6 1.4(3) . . . . ?
C4 C5 C6 C1 -2.7(3) . . . . ?
C4 C5 C6 C7 -178.71(15) . . . . ?
C5 C6 C7 O1 34.0(2) . . . . ?
C5 C6 C7 C8 -146.55(17) . . . . ?
C6 C1 C2 C3 1.3(3) . . . . ?
C6 C7 C8 S1 22.6(2) . . . . ?
C6 C7 C8 C9 -156.67(17) . . . . ?
C7 C8 C9 N1 -171.1(2) . . . . ?
C8 S1 C14 C15 -1.86(18) . . . . ?
C8 S1 C14 C19 178.83(14) . . . . ?
C9 N1 C10 C11 -109.4(2) . . . . ?
C9 N1 C13 C12 109.4(2) . . . . ?
C10 N1 C9 C8 3.8(3) . . . . ?
C10 N1 C13 C12 -59.3(2) . . . . ?
C11 O2 C12 C13 -58.2(2) . . . . ?
C12 O2 C11 C10 57.6(3) . . . . ?
C13 N1 C9 C8 -162.89(19) . . . . ?
C13 N1 C10 C11 58.3(2) . . . . ?
C14 S1 C8 C7 81.29(16) . . . . ?
C14 S1 C8 C9 -99.47(17) . . . . ?
C14 C15 C16 C17 0.3(3) . . . . ?
C15 C14 C19 C18 0.1(3) . . . . ?
C15 C14 C19 C20 179.74(17) . . . . ?
C15 C16 C17 C18 0.2(3) . . . . ?
C16 C17 C18 C19 -0.5(3) . . . . ?
C17 C18 C19 C14 0.3(3) . . . . ?
C17 C18 C19 C20 -179.27(19) . . . . ?
C19 C14 C15 C16 -0.4(3) . . . . ?
